data_1520147
loop_
_publ_author_name
'Beckett, Michael A.'
'Horton, Peter N.'
'Hursthouse, Michael B.'

_publ_section_title
;
 C4 H20 B6 N2 O14
;
_journal_name_full 'Crystal Structure Report Archive'
_journal_page_first 590
_journal_year 2008
_chemical_formula_sum 'C4 H20 B6 N2 O14'
_chemical_formula_weight 385.08
_space_group_IT_number 2
_symmetry_cell_setting triclinic
_symmetry_space_group_name_Hall '-P 1'
_symmetry_space_group_name_H-M 'P -1'
_atom_sites_solution_hydrogens geom
_atom_sites_solution_primary direct
_atom_sites_solution_secondary difmap
_cell_angle_alpha 92.684(2)
_cell_angle_beta 98.060(2)
_cell_angle_gamma 114.750(2)
_cell_formula_units_Z 1
_cell_length_a 5.7619(2)
_cell_length_b 6.3796(2)
_cell_length_c 11.6206(5)
_cell_measurement_reflns_used 1692
_cell_measurement_temperature 120(2)
_cell_measurement_theta_max 27.485
_cell_measurement_theta_min 2.910
_cell_volume 381.43(3)
_computing_cell_refinement 'DENZO (Otwinowski & Minor, 1997) & COLLECT (Hooft, R.W.W., 1998)'
_computing_data_collection 'COLLECT (Hooft, R.W.W., 1998)'
_computing_data_reduction 'DENZO (Otwinowski & Minor, 1997) & COLLECT (Hooft, R.W.W., 1998)'
_computing_molecular_graphics 'ORTEP3 for Windows (Farrugia, 1997)'
_computing_publication_material 'WinGX (Farrugia, 1999)'
_computing_structure_refinement 'SHELXL-97 (Sheldrick, 1997b)'
_computing_structure_solution 'SHELXS-97 (Sheldrick, 1997a)'
_diffrn_ambient_temperature 120(2)
_diffrn_measured_fraction_theta_full 0.994
_diffrn_measured_fraction_theta_max 0.994
_diffrn_measurement_device_type 'Bruker-Nonius APEX II CCD camera on \k-goniostat'
_diffrn_measurement_method '\f & \w scans'
_diffrn_radiation_monochromator '10cm confocal mirrors'
_diffrn_radiation_source 'Bruker-Nonius FR591 rotating anode'
_diffrn_radiation_type MoK\a
_diffrn_radiation_wavelength 0.71073
_diffrn_reflns_av_R_equivalents 0.0440
_diffrn_reflns_av_sigmaI/netI 0.0370
_diffrn_reflns_limit_h_max 7
_diffrn_reflns_limit_h_min -7
_diffrn_reflns_limit_k_max 8
_diffrn_reflns_limit_k_min -8
_diffrn_reflns_limit_l_max 15
_diffrn_reflns_limit_l_min -15
_diffrn_reflns_number 7312
_diffrn_reflns_theta_full 27.48
_diffrn_reflns_theta_max 27.48
_diffrn_reflns_theta_min 3.54
_exptl_absorpt_coefficient_mu 0.155
_exptl_absorpt_correction_T_max 0.9954
_exptl_absorpt_correction_T_min 0.9877
_exptl_absorpt_correction_type multi-scan
_exptl_absorpt_process_details 'SADABS 2007/2 (Sheldrick, G.M., 2007)'
_exptl_crystal_colour colourless
_exptl_crystal_density_diffrn 1.676
_exptl_crystal_density_method 'not measured'
_exptl_crystal_description 'cut block'
_exptl_crystal_F_000 200
_exptl_crystal_size_max 0.08
_exptl_crystal_size_mid 0.05
_exptl_crystal_size_min 0.03
_refine_diff_density_max 0.296
_refine_diff_density_min -0.315
_refine_diff_density_rms 0.062
_refine_ls_extinction_method none
_refine_ls_goodness_of_fit_ref 1.094
_refine_ls_hydrogen_treatment constr
_refine_ls_matrix_type full
_refine_ls_number_parameters 122
_refine_ls_number_reflns 1746
_refine_ls_number_restraints 0
_refine_ls_restrained_S_all 1.094
_refine_ls_R_factor_all 0.0525
_refine_ls_R_factor_gt 0.0416
_refine_ls_shift/su_max 0.000
_refine_ls_shift/su_mean 0.000
_refine_ls_structure_factor_coef Fsqd
_refine_ls_weighting_details 'calc w=1/[\s^2^(Fo^2^)+(0.0194P)^2^+0.3708P] where P=(Fo^2^+2Fc^2^)/3'
_refine_ls_weighting_scheme calc
_refine_ls_wR_factor_gt 0.0870
_refine_ls_wR_factor_ref 0.0941
_reflns_number_gt 1479
_reflns_number_total 1746
_reflns_threshold_expression >2sigma(I)
_cod_data_source_file eCrystal-590.cif
_cod_data_source_block 2008src0817
_cod_depositor_comments
;
Citation :
Beckett, Michael A. and Horton, Peter N. and 
Hursthouse, Michael B. (2008) 
University of Southampton, Crystal Structure Report Archive. 
(doi:10.5258/ecrystals/590)

More at:
http://ecrystals.chem.soton.ac.uk/590/
;
_cod_original_cell_volume 381.43(2)
_cod_original_sg_symbol_H-M P-1
_cod_database_code 1520147

loop_
_symmetry_equiv_pos_as_xyz
'x, y, z'
'-x, -y, -z'

loop_
_atom_site_label
_atom_site_type_symbol
_atom_site_fract_x
_atom_site_fract_y
_atom_site_fract_z
_atom_site_U_iso_or_equiv
_atom_site_adp_type
_atom_site_occupancy
_atom_site_symmetry_multiplicity
_atom_site_calc_flag
_atom_site_refinement_flags
_atom_site_disorder_assembly
_atom_site_disorder_group
B1 B 0.0571(4) 0.2765(3) 0.76502(16) 0.0120(4) Uani 1 1 d . . .
B2 B 0.1819(4) 0.2948(3) 0.98319(16) 0.0129(4) Uani 1 1 d . . .
B3 B 0.2964(4) 0.0608(3) 0.85458(16) 0.0121(4) Uani 1 1 d . . .
O1 O 0.0645(2) 0.3537(2) 0.88964(10) 0.0131(3) Uani 1 1 d . . .
O2 O 0.3020(2) 0.1472(2) 0.96808(10) 0.0136(3) Uani 1 1 d . . .
O3 O 0.1842(2) 0.1169(2) 0.75992(10) 0.0128(3) Uani 1 1 d . . .
O4 O -0.2098(2) 0.1609(2) 0.70366(10) 0.0142(3) Uani 1 1 d . . .
H4 H -0.3026 0.0718 0.7466 0.021 Uiso 1 1 calc R . .
O5 O 0.1923(2) 0.4763(2) 0.70502(10) 0.0146(3) Uani 1 1 d . . .
H5 H 0.2449 0.5988 0.7510 0.022 Uiso 1 1 calc R . .
O6 O 0.1931(2) 0.3712(2) 1.09591(10) 0.0166(3) Uani 1 1 d . . .
H6 H 0.1124 0.4543 1.0971 0.025 Uiso 1 1 calc R . .
O7 O 0.4148(2) -0.0845(2) 0.84040(10) 0.0134(3) Uani 1 1 d . . .
H7 H 0.4940 -0.0912 0.9056 0.020 Uiso 1 1 calc R . .
C11 C 0.5956(3) 0.7477(3) 0.49850(15) 0.0155(4) Uani 1 1 d . . .
H11A H 0.4823 0.7846 0.5443 0.019 Uiso 1 1 calc R . .
H11B H 0.7175 0.8941 0.4738 0.019 Uiso 1 1 calc R . .
C12 C 0.2527(3) 0.3559(3) 0.42581(15) 0.0150(3) Uani 1 1 d . . .
H12A H 0.1532 0.2474 0.3542 0.018 Uiso 1 1 calc R . .
H12B H 0.1281 0.3801 0.4691 0.018 Uiso 1 1 calc R . .
N11 N 0.4340(3) 0.5816(2) 0.39314(12) 0.0134(3) Uani 1 1 d . . .
H11C H 0.3402 0.6456 0.3492 0.016 Uiso 1 1 calc R . .
H11D H 0.5407 0.5564 0.3479 0.016 Uiso 1 1 calc R . .

loop_
_atom_site_aniso_label
_atom_site_aniso_U_11
_atom_site_aniso_U_22
_atom_site_aniso_U_33
_atom_site_aniso_U_23
_atom_site_aniso_U_13
_atom_site_aniso_U_12
B1 0.0144(9) 0.0126(9) 0.0105(8) 0.0009(7) 0.0019(7) 0.0073(7)
B2 0.0124(9) 0.0140(9) 0.0135(9) 0.0030(7) 0.0027(7) 0.0064(7)
B3 0.0109(9) 0.0118(9) 0.0131(8) 0.0013(7) 0.0029(7) 0.0043(7)
O1 0.0161(6) 0.0159(6) 0.0109(6) 0.0014(4) 0.0022(4) 0.0102(5)
O2 0.0168(6) 0.0158(6) 0.0113(6) 0.0017(4) 0.0016(5) 0.0104(5)
O3 0.0157(6) 0.0153(6) 0.0105(5) 0.0011(4) 0.0022(4) 0.0098(5)
O4 0.0135(6) 0.0165(6) 0.0133(6) 0.0031(5) 0.0024(5) 0.0071(5)
O5 0.0189(6) 0.0127(6) 0.0131(6) 0.0011(4) 0.0045(5) 0.0072(5)
O6 0.0227(7) 0.0216(7) 0.0118(6) 0.0015(5) 0.0017(5) 0.0161(6)
O7 0.0161(6) 0.0155(6) 0.0110(6) 0.0011(4) 0.0005(4) 0.0099(5)
C11 0.0174(8) 0.0137(8) 0.0151(8) 0.0007(6) 0.0004(7) 0.0073(7)
C12 0.0143(8) 0.0143(8) 0.0158(8) 0.0007(6) 0.0011(6) 0.0061(7)
N11 0.0161(7) 0.0152(7) 0.0116(7) 0.0029(5) 0.0022(5) 0.0092(6)

loop_
_atom_type_symbol
_atom_type_description
_atom_type_scat_dispersion_real
_atom_type_scat_dispersion_imag
_atom_type_scat_source
C C 0.0033 0.0016 'International Tables Vol C Tables 4.2.6.8 and 6.1.1.4'
H H 0.0000 0.0000 'International Tables Vol C Tables 4.2.6.8 and 6.1.1.4'
B B 0.0013 0.0007 'International Tables Vol C Tables 4.2.6.8 and 6.1.1.4'
N N 0.0061 0.0033 'International Tables Vol C Tables 4.2.6.8 and 6.1.1.4'
O O 0.0106 0.0060 'International Tables Vol C Tables 4.2.6.8 and 6.1.1.4'

loop_
_geom_angle_atom_site_label_1
_geom_angle_atom_site_label_2
_geom_angle_atom_site_label_3
_geom_angle
_geom_angle_site_symmetry_1
_geom_angle_site_symmetry_3
O4 B1 O5 107.42(13) . .
O4 B1 O3 109.99(14) . .
O5 B1 O3 108.78(13) . .
O4 B1 O1 110.12(14) . .
O5 B1 O1 110.32(13) . .
O3 B1 O1 110.16(13) . .
O1 B2 O6 123.75(15) . .
O1 B2 O2 120.59(15) . .
O6 B2 O2 115.67(15) . .
O3 B3 O7 119.22(15) . .
O3 B3 O2 122.39(15) . .
O7 B3 O2 118.38(15) . .
B2 O1 B1 124.38(13) . .
B3 O2 B2 118.72(13) . .
B3 O3 B1 123.69(13) . .
B1 O4 H4 109.5 . .
B1 O5 H5 109.5 . .
B2 O6 H6 109.5 . .
B3 O7 H7 109.5 . .
N11 C11 C12 110.46(13) . 2_666
N11 C11 H11A 109.6 . .
C12 C11 H11A 109.6 2_666 .
N11 C11 H11B 109.6 . .
C12 C11 H11B 109.6 2_666 .
H11A C11 H11B 108.1 . .
N11 C12 C11 109.82(14) . 2_666
N11 C12 H12A 109.7 . .
C11 C12 H12A 109.7 2_666 .
N11 C12 H12B 109.7 . .
C11 C12 H12B 109.7 2_666 .
H12A C12 H12B 108.2 . .
C12 N11 C11 111.59(13) . .
C12 N11 H11C 109.3 . .
C11 N11 H11C 109.3 . .
C12 N11 H11D 109.3 . .
C11 N11 H11D 109.3 . .
H11C N11 H11D 108.0 . .

loop_
_geom_bond_atom_site_label_1
_geom_bond_atom_site_label_2
_geom_bond_distance
_geom_bond_site_symmetry_2
B1 O4 1.453(2) .
B1 O5 1.456(2) .
B1 O3 1.486(2) .
B1 O1 1.497(2) .
B2 O1 1.351(2) .
B2 O6 1.359(2) .
B2 O2 1.400(2) .
B3 O3 1.337(2) .
B3 O7 1.378(2) .
B3 O2 1.396(2) .
O4 H4 0.8400 .
O5 H5 0.8400 .
O6 H6 0.8400 .
O7 H7 0.8400 .
C11 N11 1.491(2) .
C11 C12 1.515(2) 2_666
C11 H11A 0.9900 .
C11 H11B 0.9900 .
C12 N11 1.487(2) .
C12 C11 1.515(2) 2_666
C12 H12A 0.9900 .
C12 H12B 0.9900 .
N11 H11C 0.9200 .
N11 H11D 0.9200 .

loop_
_geom_hbond_atom_site_label_D
_geom_hbond_atom_site_label_H
_geom_hbond_atom_site_label_A
_geom_hbond_distance_DH
_geom_hbond_distance_HA
_geom_hbond_distance_DA
_geom_hbond_angle_DHA
_geom_hbond_site_symmetry_A
O4 H4 O7 0.84 2.02 2.8312(17) 162.8 1_455
O5 H5 O7 0.84 2.00 2.8258(16) 169.5 1_565
O6 H6 O1 0.84 1.91 2.7453(16) 176.4 2_567
O7 H7 O2 0.84 1.89 2.7179(16) 167.0 2_657
N11 H11C O4 0.92 1.78 2.6786(18) 163.3 2_566
N11 H11D O5 0.92 1.82 2.7182(19) 165.0 2_666
